data_2101848
loop_
_publ_author_name
'Pinkerton, A. Alan'

_publ_section_title
;
 Energetic Materials: The Preparation and Structural Characterization
 of Three Biguanidinium Dinitramides
;
_journal_issue 3
_journal_name_full 'Acta Crystallographica Section B'
_journal_page_first 504
_journal_page_last 512
_journal_paper_doi 10.1107/S0108768196013183
_journal_volume 53
_journal_year 1997
_chemical_formula_sum 'C2 H8 N8 O4'
_chemical_formula_weight 208.14
_chemical_name_systematic ' ?'
_space_group_IT_number 2
_space_group_name_Hall '-P 1'
_space_group_name_H-M_alt 'P -1'
_symmetry_cell_setting triclinic
_symmetry_space_group_name_Hall '-P 1'
_symmetry_space_group_name_H-M 'P -1'
_atom_type_scat_source IntTabIV
_cell_angle_alpha 83.540(10)
_cell_angle_beta 80.386(9)
_cell_angle_gamma 79.930(10)
_cell_formula_units_Z 2
_cell_length_a 4.3686(4)
_cell_length_b 9.404(2)
_cell_length_c 10.7420(10)
_cell_measurement_reflns_used 25
_cell_measurement_temperature 294.0(10)
_cell_measurement_theta_max 17
_cell_measurement_theta_min 8
_cell_volume 426.82(11)
_computing_cell_refinement CAD4_(Enraf-Nonius,_1977)
_computing_data_collection CAD4_(Enraf-Nonius,_1977)
_computing_data_reduction 'PROCESS_MolEN_(Fair,_1990)_SORTAV (BLESSING, 1987)'
_computing_molecular_graphics ORTEP_(Johnson,_1976)
_computing_publication_material CIF_VAX_MolEN_(Fair,_1990)
_computing_structure_refinement LSFM_MolEN_(Fair,_1990)
_computing_structure_solution Direct_methods_(SIR;_Burla_et_al.,_1989)
_diffrn_ambient_temperature 294
_diffrn_measurement_device Enraf_Nonius_CAD4
_diffrn_measurement_method \q/2\q
_diffrn_radiation_type MoK\a
_diffrn_radiation_wavelength 0.71073
_diffrn_reflns_av_R_equivalents 0.025
_diffrn_reflns_limit_h_max 5
_diffrn_reflns_limit_h_min 0
_diffrn_reflns_limit_k_max 11
_diffrn_reflns_limit_k_min -11
_diffrn_reflns_limit_l_max 13
_diffrn_reflns_limit_l_min -13
_diffrn_reflns_number 1917
_diffrn_reflns_theta_max 25.97
_diffrn_reflns_theta_min 1.93
_diffrn_standards_decay_% 2.81
_diffrn_standards_interval_time 50
_diffrn_standards_number 3
_exptl_absorpt_coefficient_mu 0.14
_exptl_absorpt_correction_T_max 0.9989
_exptl_absorpt_correction_T_min 0.9667
_exptl_absorpt_correction_type '\y scans (North, Phillips & Mathews, 1968)'
_exptl_crystal_colour colorless
_exptl_crystal_density_diffrn 1.62
_exptl_crystal_description parallelpiped
_exptl_crystal_F_000 216
_exptl_crystal_size_max 0.28
_exptl_crystal_size_mid 0.22
_exptl_crystal_size_min 0.10
_refine_diff_density_max 0.28
_refine_diff_density_min -0.23
_refine_ls_extinction_coef 0.12E-04
_refine_ls_extinction_method Isotropic_(Zachariasen,_1963)
_refine_ls_goodness_of_fit_obs 2.231
_refine_ls_hydrogen_treatment refall
_refine_ls_matrix_type full
_refine_ls_number_parameters 160
_refine_ls_number_reflns 1227
_refine_ls_number_restraints 0
_refine_ls_R_factor_all 0.068
_refine_ls_R_factor_obs 0.041
_refine_ls_shift/esd_max 0.010
_refine_ls_structure_factor_coef F
_refine_ls_weighting_details 'w = 1/\s^2^(F)'
_refine_ls_weighting_scheme calc
_refine_ls_wR_factor_obs 0.038
_reflns_number_observed 1227
_reflns_number_total 1683
_reflns_observed_criterion >3.0\s(I)
_cod_data_source_file bk0035.cif
_cod_data_source_block I
_cod_depositor_comments
;
The following automatic conversions were performed:

'_refine_ls_weighting_scheme' value 'w = 1/\s^2^(F)' was changed to
'calc'. New tag '_refine_ls_weighting_details' was created. The value
of the new tag was set to 'w = 1/\s^2^(F)'.

Automatic conversion script
Id: cif_fix_values 3143 2015-03-26 13:38:13Z robertas 
;
_cod_original_cell_volume 426.80(10)
_cod_database_code 2101848

loop_
_space_group_symop_id
_space_group_symop_operation_xyz
1 x,y,z
2 -x,-y,-z

loop_
_atom_site_aniso_label
_atom_site_aniso_U_11
_atom_site_aniso_U_22
_atom_site_aniso_U_33
_atom_site_aniso_U_12
_atom_site_aniso_U_13
_atom_site_aniso_U_23
O1 0.0800(10) 0.0450(10) 0.0710(10) 0.0180(10) 0.0260(10) 0.0272(9)
O2 0.0530(10) 0.0530(10) 0.0500(10) 0.0083(9) 0.0194(9) 0.0053(9)
O3 0.0530(10) 0.0300(8) 0.0660(10) 0.0038(8) 0.0111(9) -0.0024(8)
O4 0.0570(10) 0.0416(9) 0.0451(9) -0.0066(8) 0.0190(8) 0.0034(8)
N1 0.0410(10) 0.0350(10) 0.0360(10) -0.0015(9) 0.0019(9) 0.0017(8)
N2 0.0370(10) 0.0327(9) 0.0350(10) 0.0027(9) 0.0069(9) 0.0053(8)
N3 0.0380(10) 0.0312(9) 0.0380(10) -0.0036(8) 0.0006(9) -0.0051(8)
N4 0.086(2) 0.0310(10) 0.0390(10) -0.0020(10) 0.0200(10) -0.0011(9)
N5 0.0730(10) 0.0272(9) 0.0350(10) -0.0050(10) 0.0090(10) 0.0061(8)
N6 0.0450(10) 0.0254(9) 0.0320(9) 0.0018(8) 0.0068(9) 0.0041(8)
N8 0.0490(10) 0.0410(10) 0.0330(10) 0.0070(10) 0.0068(9) 0.0016(9)
N7 0.0460(10) 0.0450(10) 0.0390(10) 0.0120(10) 0.0000(10) 0.0041(9)
C1 0.0400(10) 0.0290(10) 0.0350(10) -0.0010(10) 0.0000(10) 0.0012(9)
C2 0.0350(10) 0.0270(10) 0.0360(10) -0.0058(9) -0.0030(10) 0.0010(9)

loop_
_atom_site_label
_atom_site_fract_x
_atom_site_fract_y
_atom_site_fract_z
_atom_site_U_iso_or_equiv
_atom_site_thermal_displace_type
O1 0.8727(5) 0.2858(2) 0.5605(2) 0.0756(6) Uani
O2 1.2289(4) 0.0993(2) 0.5560(2) 0.0581(5) Uani
O3 0.4431(4) 0.2823(2) 0.7474(2) 0.0531(5) Uani
O4 0.4503(4) 0.0766(2) 0.85870(10) 0.0518(5) Uani
N1 0.9784(4) 0.1661(2) 0.6033(2) 0.0392(5) Uani
N2 0.8413(4) 0.0882(2) 0.7083(2) 0.0379(5) Uani
N3 0.5687(4) 0.1571(2) 0.7706(2) 0.0365(5) Uani
N4 1.6236(6) -0.4174(2) 0.6553(2) 0.0564(7) Uani
N5 1.4776(5) -0.1840(2) 0.7044(2) 0.0482(6) Uani
N6 1.3878(4) -0.3812(2) 0.8562(2) 0.0369(5) Uani
N8 1.1499(5) -0.3622(2) 1.0591(2) 0.0445(6) Uani
N7 0.9755(5) -0.1878(2) 0.9122(2) 0.0471(6) Uani
C1 1.4884(5) -0.3244(2) 0.7405(2) 0.0361(6) Uani
C2 1.1737(5) -0.3076(2) 0.9390(2) 0.0335(6) Uani
H1 1.612(6) -0.510(3) 0.672(2) 0.076(9) Uiso
H2 1.719(6) -0.388(3) 0.587(2) 0.067(8) Uiso
H3 1.408(5) -0.117(3) 0.768(2) 0.064(8) Uiso
H4 1.544(5) -0.159(2) 0.633(2) 0.046(7) Uiso
H5 0.834(5) -0.145(2) 0.981(2) 0.055(7) Uiso
H6 0.972(5) -0.153(2) 0.843(2) 0.048(7) Uiso
H7 0.993(5) -0.331(2) 1.113(2) 0.059(7) Uiso
H8 1.293(5) -0.442(2) 1.081(2) 0.059(7) Uiso

loop_
_geom_angle_atom_site_label_1
_geom_angle_atom_site_label_2
_geom_angle_atom_site_label_3
_geom_angle
_geom_angle_publ_flag
O1 N1 O2 122.2(2) yes
O1 N1 N2 126.1(2) yes
O2 N1 N2 111.7(2) yes
N1 N2 N3 115.7(2) yes
O3 N3 O4 121.4(2) yes
O3 N3 N2 126.9(2) yes
O4 N3 N2 111.6(2) yes
C1 N4 H1 120(2) yes
C1 N4 H2 120(2) yes
H1 N4 H2 120(3) yes
C1 N5 H3 118(2) yes
C1 N5 H4 120(2) yes
H3 N5 H4 122(2) yes
C1 N6 C2 122.9(2) yes
C2 N8 H7 121(2) yes
C2 N8 H8 118(2) yes
H7 N8 H8 120(2) yes
C2 N7 H5 118.0(10) yes
C2 N7 H6 122(2) yes
H5 N7 H6 120(2) yes
N4 C1 N5 117.4(2) yes
N4 C1 N6 116.7(2) yes
N5 C1 N6 125.8(2) yes
N6 C2 N8 116.6(2) yes
N6 C2 N7 126.3(2) yes
N8 C2 N7 117.1(2) yes
O1 H1 O3 65.7(8) no
O1 H1 N4 131(2) no
O1 H1 N6 156.0(10) no
O1 H1 C1 166(2) no
O3 H1 N4 163(3) no
O3 H1 N6 96.0(10) no
O3 H1 C1 128.0(10) no
N4 H1 N6 70(2) no
N4 H1 C1 37.0(10) no
N6 H1 C1 33.4(5) no
O1 H2 N4 159(3) no
O1 H2 N5 101.0(10) no
O1 H2 C1 131.0(10) no
N4 H2 N5 71(2) no
N4 H2 C1 38.0(10) no
N5 H2 C1 33.4(5) no
O4 H3 N5 152(2) no
O4 H3 N7 98.0(10) no
O4 H3 C1 155.0(10) no
N5 H3 N7 111(2) no
N5 H3 C1 37.0(10) no
N7 H3 C1 82.0(9) no
O2 H4 N4 106.0(10) no
O2 H4 N5 174(3) no
O2 H4 C1 139.0(10) no
N4 H4 N5 72(2) no
N4 H4 C1 33.7(4) no
N5 H4 C1 38.0(10) no
O4 H5 N8 103.0(10) no
O4 H5 N7 173(2) no
O4 H5 C2 137.0(10) no
N8 H5 N7 70.0(10) no
N8 H5 C2 33.5(4) no
N7 H5 C2 37.0(10) no
N5 H6 N7 115(2) no
N5 H6 C2 82.0(10) no
N7 H6 C2 37.0(10) no
O3 H7 N8 171(3) no
O3 H7 N7 113.0(10) no
O3 H7 C2 145.0(10) no
N8 H7 N7 69(2) no
N8 H7 C2 37.0(10) no
N7 H7 C2 33.2(4) no
N6 H8 N6 114.0(10) no
N6 H8 N8 71.0(10) no
N6 H8 C2 33.8(4) no
N6 H8 N8 176(2) no
N6 H8 C2 147.0(10) no
N8 H8 C2 37.0(10) no

loop_
_geom_bond_atom_site_label_1
_geom_bond_atom_site_label_2
_geom_bond_distance
_geom_bond_publ_flag
O1 N1 1.210(2) yes
O2 N1 1.223(2) yes
O3 N3 1.226(2) yes
O4 N3 1.245(2) yes
N1 N2 1.382(2) yes
N2 N3 1.359(2) yes
N4 C1 1.330(3) yes
N4 H1 0.88(3) no
N4 H2 0.82(3) no
N5 C1 1.329(3) yes
N5 H3 0.96(3) no
N5 H4 0.80(2) no
N6 C1 1.332(3) yes
N6 C2 1.334(3) yes
N8 C2 1.329(3) yes
N8 H7 0.86(3) no
N8 H8 0.92(3) no
N7 C2 1.330(3) yes
N7 H5 0.96(2) no
N7 H6 0.78(2) no
O1 H1 2.39(3) no
O1 H2 2.44(3) no
O2 H4 2.16(2) no
O3 H1 2.23(3) no
O3 H7 2.23(3) no
O4 H3 2.21(3) no
O4 H5 2.04(3) no
N6 H1 2.42(3) no
N6 H8 2.40(2) no
N6 H8 2.10(3) no
H1 O1 2.39(3) no
H1 O3 2.23(3) no
H1 N4 0.88(3) no
H1 N6 2.42(3) no
H1 C1 1.93(3) no
H2 O1 2.44(3) no
H2 N4 0.82(3) no
H2 N5 2.40(3) no
H2 C1 1.88(3) no
H3 O4 2.21(3) no
H3 N5 0.96(3) no
H3 N7 2.38(3) no
H3 C1 1.97(3) no
H4 O2 2.16(2) no
H4 N4 2.38(2) no
H4 N5 0.80(2) no
H4 C1 1.86(2) no
H5 O4 2.04(3) no
H5 N8 2.40(2) no
H5 N7 0.96(2) no
H5 C2 1.97(3) no
H6 N5 2.44(3) no
H6 N7 0.78(2) no
H6 C2 1.87(3) no
H7 O3 2.23(3) no
H7 N8 0.86(3) no
H7 N7 2.42(3) no
H7 C2 1.91(3) no
H8 N6 2.40(2) no
H8 N6 2.10(3) no
H8 N8 0.92(3) no
H8 C2 1.95(3) no
